data_7227813
loop_
_publ_author_name
'Lu, Yang'
'Wang, Zhongxia'
'Chen, Hai-Peng'
'Ge, Jia-Zhen'

_publ_section_title
;
 High temperature structural phase transition and dielectric relaxation in
 an organic--inorganic hybrid compound: (4-methylpiperidinium)CdCl3
;
_journal_issue 14
_journal_name_full CrystEngComm
_journal_page_first 1896
_journal_paper_doi 10.1039/C7CE00053G
_journal_volume 19
_journal_year 2017
_chemical_formula_moiety 'C12 H28 Cd2 Cl6 N2'
_chemical_formula_sum 'C12 H28 Cd2 Cl6 N2'
_chemical_formula_weight 637.88
_space_group_crystal_system orthorhombic
_space_group_IT_number 62
_space_group_name_Hall '-P 2ac 2n'
_space_group_name_H-M_alt 'P n m a'
_symmetry_space_group_name_Hall '-P 2ac 2n'
_symmetry_space_group_name_H-M 'P n m a'
_atom_sites_solution_hydrogens mixed
_audit_creation_method SHELXL-2014/7
_audit_update_record
;
2017-03-07 deposited with the CCDC.
2017-03-07 downloaded from the CCDC.
;
_cell_angle_alpha 90
_cell_angle_beta 90
_cell_angle_gamma 90
_cell_formula_units_Z 2
_cell_length_a 6.779(6)
_cell_length_b 7.648(6)
_cell_length_c 20.8582(17)
_cell_measurement_reflns_used 90
_cell_measurement_temperature 393(2)
_cell_measurement_theta_max 27.4855
_cell_measurement_theta_min 2.6626
_cell_volume 1081.4(13)
_computing_cell_refinement 'CrystalClear (Rigaku Inc., 2008)'
_computing_data_collection 'CrystalClear (Rigaku Inc., 2008)'
_computing_data_reduction 'CrystalClear (Rigaku Inc., 2008)'
_computing_molecular_graphics 'DIAMOND (Brandenburg & Putz, 2005)'
_computing_structure_refinement 'SHELXL-2014/7 (Sheldrick, 2014)'
_diffrn_ambient_temperature 393(2)
_diffrn_measured_fraction_theta_full 0.980
_diffrn_measured_fraction_theta_max 0.989
_diffrn_measurement_device_type 'Rigaku SCXmini diffractometer'
_diffrn_measurement_method '\w scans'
_diffrn_radiation_type MoK\a
_diffrn_radiation_wavelength 0.71073
_diffrn_reflns_av_R_equivalents 0.0930
_diffrn_reflns_av_unetI/netI 0.1134
_diffrn_reflns_Laue_measured_fraction_full 0.980
_diffrn_reflns_Laue_measured_fraction_max 0.989
_diffrn_reflns_limit_h_max 8
_diffrn_reflns_limit_h_min -7
_diffrn_reflns_limit_k_max 9
_diffrn_reflns_limit_k_min -4
_diffrn_reflns_limit_l_max 27
_diffrn_reflns_limit_l_min -27
_diffrn_reflns_number 3639
_diffrn_reflns_point_group_measured_fraction_full 0.90
_diffrn_reflns_point_group_measured_fraction_max 0.989
_diffrn_reflns_theta_full 25.242
_diffrn_reflns_theta_max 27.473
_diffrn_reflns_theta_min 3.160
_exptl_absorpt_coefficient_mu 2.704
_exptl_absorpt_correction_T_max 0.588
_exptl_absorpt_correction_T_min 0.582
_exptl_absorpt_correction_type multi-scan
_exptl_absorpt_process_details 'CrystalClear (Rigaku Inc., 2008)'
_exptl_crystal_colour colourless
_exptl_crystal_density_diffrn 1.959
_exptl_crystal_description Prism
_exptl_crystal_F_000 624
_exptl_crystal_size_max 0.200
_exptl_crystal_size_mid 0.200
_exptl_crystal_size_min 0.200
_exptl_transmission_factor_max 0.582
_exptl_transmission_factor_min 0.528
_refine_diff_density_max 0.991
_refine_diff_density_min -1.035
_refine_diff_density_rms 0.149
_refine_ls_extinction_coef 0.036(3)
_refine_ls_extinction_expression Fc^*^=kFc[1+0.001xFc^2^\l^3^/sin(2\q)]^-1/4^
_refine_ls_extinction_method 'SHELXL-2014/7 (Sheldrick 2014'
_refine_ls_goodness_of_fit_ref 1.319
_refine_ls_hydrogen_treatment constr
_refine_ls_matrix_type full
_refine_ls_number_parameters 86
_refine_ls_number_reflns 1319
_refine_ls_number_restraints 25
_refine_ls_restrained_S_all 1.307
_refine_ls_R_factor_all 0.1718
_refine_ls_R_factor_gt 0.1328
_refine_ls_shift/su_max 0.000
_refine_ls_shift/su_mean 0.000
_refine_ls_structure_factor_coef Fsqd
_refine_ls_weighting_details 'w=1/[\s^2^(Fo^2^)+9.6196P] where P=(Fo^2^+2Fc^2^)/3'
_refine_ls_weighting_scheme calc
_refine_ls_wR_factor_gt 0.1772
_refine_ls_wR_factor_ref 0.1945
_reflns_Friedel_coverage 0.000
_reflns_number_gt 955
_reflns_number_total 1332
_reflns_threshold_expression 'I > 2\s(I)'
_cod_data_source_file c7ce00053g2.cif
_cod_data_source_block 1
_cod_depositor_comments 'Adding full bibliography for 7227812--7227813.cif.'
_cod_database_code 7227813
_shelx_shelxl_version_number 2014/7
_shelx_space_group_comment
;
The symmetry employed for this shelxl refinement is uniquely defined
by the following loop, which should always be used as a source of
symmetry information in preference to the above space-group names.
They are only intended as comments.
;
_shelx_estimated_absorpt_t_min 0.614
_shelx_estimated_absorpt_t_max 0.614

loop_
_space_group_symop_operation_xyz
'x, y, z'
'-x+1/2, -y, z+1/2'
'x+1/2, -y+1/2, -z+1/2'
'-x, y+1/2, -z'
'-x, -y, -z'
'x-1/2, y, -z-1/2'
'-x-1/2, y-1/2, z-1/2'
'x, -y-1/2, z'

loop_
_atom_site_label
_atom_site_type_symbol
_atom_site_fract_x
_atom_site_fract_y
_atom_site_fract_z
_atom_site_U_iso_or_equiv
_atom_site_adp_type
_atom_site_occupancy
_atom_site_site_symmetry_order
_atom_site_calc_flag
_atom_site_refinement_flags_posn
_atom_site_refinement_flags_adp
_atom_site_refinement_flags_occupancy
_atom_site_disorder_assembly
_atom_site_disorder_group
C1 C 0.306(4) 0.283(4) 0.3550(12) 0.067(10) Uani 0.5 1 d D U P A -1
H1A H 0.3885 0.2359 0.3218 0.080 Uiso 0.5 1 d R U P A -1
H1B H 0.3050 0.4085 0.3508 0.080 Uiso 0.5 1 d R U P A -1
C2 C 0.385(4) 0.216(4) 0.4173(11) 0.061(10) Uani 0.5 1 d D U P A -1
H2A H 0.5176 0.2619 0.4236 0.074 Uiso 0.5 1 calc R U P A -1
H2B H 0.3946 0.0899 0.4152 0.074 Uiso 0.5 1 calc R U P A -1
C3 C 0.259(4) 0.267(7) 0.4740(12) 0.085(11) Uani 0.5 1 d D U P A -1
H3A H 0.2517 0.3920 0.4756 0.102 Uiso 0.5 1 d R U P A -1
C4 C 0.056(4) 0.202(3) 0.4629(13) 0.072(9) Uani 0.5 1 d D U P A -1
H4A H -0.0254 0.2508 0.4961 0.087 Uiso 0.5 1 d R U P A -1
H4B H 0.0503 0.0771 0.4664 0.087 Uiso 0.5 1 d R U P A -1
C5 C -0.027(4) 0.269(9) 0.4010(13) 0.102(13) Uani 0.5 1 d D U P A -1
H5A H -0.0428 0.3940 0.4003 0.122 Uiso 0.5 1 d R U P A -1
H5B H -0.1547 0.2176 0.3947 0.122 Uiso 0.5 1 d R U P A -1
C6 C 0.343(6) 0.207(10) 0.5369(15) 0.14(3) Uani 0.5 1 d D U P A -1
H6A H 0.2512 0.2361 0.5704 0.206 Uiso 0.5 1 d R U P A -1
H6B H 0.3661 0.0829 0.5373 0.206 Uiso 0.5 1 d R U P A -1
H6C H 0.4647 0.2674 0.5439 0.206 Uiso 0.5 1 d R U P A -1
N1 N 0.106(4) 0.203(3) 0.3490(11) 0.077(9) Uani 0.5 1 d D U P A -1
H1C H 0.1116 0.0854 0.3478 0.092 Uiso 0.5 1 d R U P A -1
H1D H 0.0535 0.2395 0.3117 0.092 Uiso 0.5 1 d R U P A -1
Cd1 Cd -0.0581(2) 0.7500 0.24611(8) 0.0558(7) Uani 1 2 d S TU P . .
Cl1 Cl 0.1861(8) 0.7500 0.3507(3) 0.0650(16) Uani 1 2 d S TU P . .
Cl2 Cl 0.1967(5) 0.5166(5) 0.20713(19) 0.0619(11) Uani 1 1 d . U . . .

loop_
_atom_site_aniso_label
_atom_site_aniso_U_11
_atom_site_aniso_U_22
_atom_site_aniso_U_33
_atom_site_aniso_U_23
_atom_site_aniso_U_13
_atom_site_aniso_U_12
C1 0.086(15) 0.03(3) 0.079(14) 0.006(13) 0.029(14) 0.013(14)
C2 0.064(13) 0.03(3) 0.088(14) -0.007(12) -0.002(10) -0.019(15)
C3 0.100(17) 0.10(3) 0.059(13) -0.05(2) -0.022(11) -0.03(2)
C4 0.097(15) 0.05(2) 0.075(14) -0.017(13) 0.029(13) -0.040(16)
C5 0.052(14) 0.15(4) 0.11(2) -0.02(3) -0.005(11) 0.00(4)
C6 0.20(4) 0.13(8) 0.083(15) 0.00(3) -0.04(2) -0.02(4)
N1 0.108(16) 0.06(3) 0.060(12) -0.020(13) -0.023(12) -0.006(13)
Cd1 0.0355(9) 0.0538(9) 0.0780(14) 0.000 0.0026(8) 0.000
Cl1 0.053(3) 0.078(4) 0.064(4) 0.000 0.000(3) 0.000
Cl2 0.048(2) 0.058(2) 0.080(3) -0.017(2) 0.000(2) -0.0045(19)

loop_
_atom_type_symbol
_atom_type_description
_atom_type_scat_dispersion_real
_atom_type_scat_dispersion_imag
_atom_type_scat_source
C C 0.0033 0.0016 'International Tables Vol C Tables 4.2.6.8 and 6.1.1.4'
H H 0.0000 0.0000 'International Tables Vol C Tables 4.2.6.8 and 6.1.1.4'
Cd Cd -0.8075 1.2024 'International Tables Vol C Tables 4.2.6.8 and 6.1.1.4'
Cl Cl 0.1484 0.1585 'International Tables Vol C Tables 4.2.6.8 and 6.1.1.4'
N N 0.0061 0.0033 'International Tables Vol C Tables 4.2.6.8 and 6.1.1.4'

loop_
_geom_angle_atom_site_label_1
_geom_angle_atom_site_label_2
_geom_angle_atom_site_label_3
_geom_angle
_geom_angle_site_symmetry_1
_geom_angle_site_symmetry_3
N1 C1 C2 105(2) . .
N1 C1 H1A 108.1 . .
C2 C1 H1A 106.6 . .
N1 C1 H1B 113.3 . .
C2 C1 H1B 115.0 . .
H1A C1 H1B 108.5 . .
C1 C2 C3 113(2) . .
C1 C2 H2A 109.0 . .
C3 C2 H2A 109.0 . .
C1 C2 H2B 109.0 . .
C3 C2 H2B 109.0 . .
H2A C2 H2B 107.8 . .
C4 C3 C6 113(3) . .
C4 C3 C2 109(2) . .
C6 C3 C2 113(3) . .
C4 C3 H3A 106.7 . .
C6 C3 H3A 107.2 . .
C2 C3 H3A 108.2 . .
C3 C4 C5 112(3) . .
C3 C4 H4A 107.0 . .
C5 C4 H4A 105.8 . .
C3 C4 H4B 110.9 . .
C5 C4 H4B 113.1 . .
H4A C4 H4B 108.0 . .
C4 C5 N1 106(3) . .
C4 C5 H5A 113.3 . .
N1 C5 H5A 113.1 . .
C4 C5 H5B 108.4 . .
N1 C5 H5B 107.6 . .
H5A C5 H5B 107.9 . .
C3 C6 H6A 108.7 . .
C3 C6 H6B 111.7 . .
H6A C6 H6B 109.5 . .
C3 C6 H6C 107.9 . .
H6A C6 H6C 109.5 . .
H6B C6 H6C 109.5 . .
C1 N1 C5 110(2) . .
C1 N1 H1C 111.9 . .
C5 N1 H1C 112.6 . .
C1 N1 H1D 107.5 . .
C5 N1 H1D 106.5 . .
H1C N1 H1D 107.7 . .
Cl2 Cd1 Cl2 86.15(18) . 8_575
Cl2 Cd1 Cl2 93.99(15) . 6_556
Cl2 Cd1 Cl2 176.19(10) 8_575 6_556
Cl2 Cd1 Cl2 176.19(10) . 3_465
Cl2 Cd1 Cl2 93.99(15) 8_575 3_465
Cl2 Cd1 Cl2 85.62(19) 6_556 3_465
Cl2 Cd1 Cl1 101.22(14) . 6_556
Cl2 Cd1 Cl1 101.22(14) 8_575 6_556
Cl2 Cd1 Cl1 82.50(13) 6_556 6_556
Cl2 Cd1 Cl1 82.50(13) 3_465 6_556
Cl2 Cd1 Cl1 81.28(13) . .
Cl2 Cd1 Cl1 81.28(13) 8_575 .
Cl2 Cd1 Cl1 94.97(14) 6_556 .
Cl2 Cd1 Cl1 94.97(14) 3_465 .
Cl1 Cd1 Cl1 176.54(19) 6_556 .
Cl2 Cd1 Cd1 132.46(9) . 6_556
Cl2 Cd1 Cd1 132.46(9) 8_575 6_556
Cl2 Cd1 Cd1 49.48(9) 6_556 6_556
Cl2 Cd1 Cd1 49.48(9) 3_465 6_556
Cl1 Cd1 Cd1 52.09(13) 6_556 6_556
Cl1 Cd1 Cd1 124.45(14) . 6_556
Cl2 Cd1 Cd1 49.81(9) . 6_656
Cl2 Cd1 Cd1 49.81(9) 8_575 6_656
Cl2 Cd1 Cd1 127.90(10) 6_556 6_656
Cl2 Cd1 Cd1 127.90(10) 3_465 6_656
Cl1 Cd1 Cd1 133.39(15) 6_556 6_656
Cl1 Cd1 Cd1 50.07(13) . 6_656
Cd1 Cd1 Cd1 174.52(11) 6_556 6_656
Cd1 Cl1 Cd1 77.84(16) 6_656 .
Cd1 Cl2 Cd1 80.71(12) . 6_656

loop_
_geom_bond_atom_site_label_1
_geom_bond_atom_site_label_2
_geom_bond_distance
_geom_bond_site_symmetry_2
C1 N1 1.497(18) .
C1 C2 1.498(18) .
C1 H1A 0.9600 .
C1 H1B 0.9599 .
C2 C3 1.509(18) .
C2 H2A 0.9700 .
C2 H2B 0.9700 .
C3 C4 1.483(18) .
C3 C6 1.502(19) .
C3 H3A 0.9601 .
C4 C5 1.498(19) .
C4 H4A 0.9600 .
C4 H4B 0.9600 .
C5 N1 1.500(19) .
C5 H5A 0.9600 .
C5 H5B 0.9600 .
C6 H6A 0.9599 .
C6 H6B 0.9600 .
C6 H6C 0.9599 .
N1 H1C 0.9000 .
N1 H1D 0.9001 .
Cd1 Cl2 2.614(4) .
Cd1 Cl2 2.614(4) 8_575
Cd1 Cl2 2.627(4) 6_556
Cd1 Cl2 2.627(4) 3_465
Cd1 Cl1 2.662(6) 6_556
Cd1 Cl1 2.739(6) .
Cd1 Cd1 3.393(3) 6_556
Cd1 Cd1 3.393(3) 6_656
Cl1 Cd1 2.662(6) 6_656
Cl2 Cd1 2.627(4) 6_656

loop_
_geom_hbond_atom_site_label_D
_geom_hbond_atom_site_label_H
_geom_hbond_atom_site_label_A
_geom_hbond_distance_DH
_geom_hbond_distance_HA
_geom_hbond_distance_DA
_geom_hbond_angle_DHA
_geom_hbond_site_symmetry_A
N1 H1C Cl1 0.90 2.61 3.51(3) 170.9 1_545
C5 H5B Cl2 0.96 2.96 3.66(5) 130.9 3_455
C1 H1B Cl1 0.96 2.73 3.66(3) 162.5 .
C1 H1A Cl2 0.96 2.91 3.74(3) 145.0 3
N1 H1C Cl1 0.90 2.61 3.51(3) 170.9 1_545
